data_4338431
loop_
_publ_author_name
'D\'iaz-Gallifa, Pau'
'Fabelo, Oscar'
'Pas\'an, Jorge'
'Ca\~nadillas-Delgado, Laura'
'Rodr\'iguez-Carvajal, Juan'
'Lloret, Francesc'
'Julve, Miguel'
'Ruiz-P\'erez, Catalina'

_publ_section_title
;
 Synthesis, Crystal Structure, and Magnetic Characterization of the
 Three-Dimensional Compound [Co2(cbut)(H2O)3]n (H4cbut =
 1,2,3,4-Cyclobutanetetracarboxylic Acid).
;
_journal_issue 11
_journal_name_full 'Inorganic chemistry'
_journal_page_first 5674
_journal_page_last 5683
_journal_paper_doi 10.1021/ic500443t
_journal_volume 53
_journal_year 2014
_chemical_formula_sum 'C8 H10 Co2 O11'
_chemical_formula_weight 400.02
_chemical_name_systematic
;
 ?
;
_space_group_IT_number 2
_symmetry_cell_setting triclinic
_symmetry_space_group_name_Hall '-P 1'
_symmetry_space_group_name_H-M 'P -1'
_atom_sites_solution_hydrogens geom
_atom_sites_solution_primary direct
_atom_sites_solution_secondary difmap
_audit_creation_method SHELXL-97
_cell_angle_alpha 89.01(3)
_cell_angle_beta 71.16(3)
_cell_angle_gamma 74.82(3)
_cell_formula_units_Z 2
_cell_length_a 7.5240(15)
_cell_length_b 9.3200(19)
_cell_length_c 9.7440(19)
_cell_measurement_temperature 100(2)
_cell_volume 622.4(3)
_computing_cell_refinement 'HKL2000 (Otwinowski & Minor, 1997)'
_computing_data_collection 'MxCube (ESRF, 2006)'
_computing_data_reduction 'HKL2000 (Otwinowski & Minor, 1997)'
_computing_molecular_graphics 'Ortep-3 for Windows (Farrugia, 1997)'
_computing_publication_material 'WinGX publication routines (Farrugia, 1999)'
_computing_structure_refinement 'SHELXL-97 (Sheldrick, 1997)'
_computing_structure_solution 'SHELXS-97 (Sheldrick, 1997)'
_diffrn_ambient_temperature 100(2)
_diffrn_detector 'CCD plate'
_diffrn_detector_area_resol_mean 9.6
_diffrn_measured_fraction_theta_full 0.988
_diffrn_measured_fraction_theta_max 0.988
_diffrn_measurement_device_type 'Single-axis HUBER diffractometer'
_diffrn_measurement_method 'CCD rotation images, thick slices'
_diffrn_radiation_detector 'ADSC Q210r CCD (binned mode)'
_diffrn_radiation_monochromator 'Si 111'
_diffrn_radiation_wavelength 0.73830
_diffrn_reflns_av_R_equivalents 0.0464
_diffrn_reflns_av_sigmaI/netI 0.0438
_diffrn_reflns_limit_h_max 9
_diffrn_reflns_limit_h_min -9
_diffrn_reflns_limit_k_max 11
_diffrn_reflns_limit_k_min -11
_diffrn_reflns_limit_l_max 12
_diffrn_reflns_limit_l_min -12
_diffrn_reflns_number 10085
_diffrn_reflns_theta_full 27.73
_diffrn_reflns_theta_max 27.73
_diffrn_reflns_theta_min 3.34
_diffrn_source synchrotron
_diffrn_source_type 'ESRF-CRG BM16'
_exptl_absorpt_coefficient_mu 2.980
_exptl_absorpt_correction_T_max 0.8620
_exptl_absorpt_correction_T_min 0.8614
_exptl_absorpt_correction_type sphere
_exptl_absorpt_process_details
;
Interpolation using  Int.Tab. Vol. C (1992) p. 523,Tab. 6.3.3.3
for values of muR in the range 0-2.5, and Int.Tab. Vol.II (1959)
p.302; Table 5.3.6 B for muR in the range 2.6-10.0.
The interpolation procedure of C.W.Dwiggins Jr (Acta Cryst.(1975)
A31,146-148) is used with some modification.
;
_exptl_crystal_colour pink
_exptl_crystal_density_diffrn 2.134
_exptl_crystal_density_method 'not measured'
_exptl_crystal_description prism
_exptl_crystal_F_000 400
_exptl_crystal_size_max 0.10
_exptl_crystal_size_mid 0.08
_exptl_crystal_size_min 0.07
_exptl_crystal_size_rad 0.0500
_refine_diff_density_max 0.790
_refine_diff_density_min -0.434
_refine_diff_density_rms 0.100
_refine_ls_extinction_coef 0.047(7)
_refine_ls_extinction_expression Fc^*^=kFc[1+0.001xFc^2^\l^3^/sin(2\q)]^-1/4^
_refine_ls_extinction_method SHELXL
_refine_ls_goodness_of_fit_ref 0.926
_refine_ls_hydrogen_treatment constr
_refine_ls_matrix_type full
_refine_ls_number_parameters 194
_refine_ls_number_reflns 2572
_refine_ls_number_restraints 0
_refine_ls_restrained_S_all 0.926
_refine_ls_R_factor_all 0.0304
_refine_ls_R_factor_gt 0.0300
_refine_ls_shift/su_max 0.001
_refine_ls_shift/su_mean 0.000
_refine_ls_structure_factor_coef Fsqd
_refine_ls_weighting_details 'calc w=1/[\s^2^(Fo^2^)+(0.0515P)^2^+1.1650P] where P=(Fo^2^+2Fc^2^)/3'
_refine_ls_weighting_scheme calc
_refine_ls_wR_factor_gt 0.0854
_refine_ls_wR_factor_ref 0.0871
_reflns_number_gt 2533
_reflns_number_total 2572
_reflns_threshold_expression >2sigma(I)
_cod_data_source_file ic500443t_si_002.cif
_cod_data_source_block cbut_Co(II)
_cod_depositor_comments 'Adding full bibliography for 4338431.cif.'
_cod_original_cell_volume 622.4(2)
_cod_original_sg_symbol_H-M P-1
_cod_database_code 4338431
_exptl_absorpt_correction_t_ave 0.8618

loop_
_symmetry_equiv_pos_as_xyz
'x, y, z'
'-x, -y, -z'

loop_
_atom_site_label
_atom_site_type_symbol
_atom_site_fract_x
_atom_site_fract_y
_atom_site_fract_z
_atom_site_U_iso_or_equiv
_atom_site_adp_type
_atom_site_occupancy
_atom_site_symmetry_multiplicity
_atom_site_calc_flag
_atom_site_refinement_flags
Co1 Co 0.44926(4) 0.17400(3) 0.51141(3) 0.00734(14) Uani 1 1 d .
Co2 Co 0.5000 0.5000 0.5000 0.00777(14) Uani 1 2 d S
Co3 Co 0.5000 0.5000 0.0000 0.01083(14) Uani 1 2 d S
C1 C 0.1805(3) 0.3348(2) -0.0045(2) 0.0092(4) Uani 1 1 d .
C2 C 0.1260(3) 0.3204(2) 0.1573(2) 0.0074(4) Uani 1 1 d .
H2 H 0.0421 0.4187 0.2092 0.009 Uiso 1 1 calc R
C3 C 0.0315(3) 0.1959(2) 0.2262(2) 0.0074(4) Uani 1 1 d .
H3 H 0.0606 0.1101 0.1548 0.009 Uiso 1 1 calc R
C4 C 0.2926(3) 0.2609(2) 0.2220(2) 0.0081(4) Uani 1 1 d .
H4 H 0.4099 0.1949 0.1476 0.010 Uiso 1 1 calc R
C5 C 0.1678(3) 0.1668(2) 0.3210(2) 0.0077(4) Uani 1 1 d .
H5 H 0.0961 0.2209 0.4191 0.009 Uiso 1 1 calc R
C6 C 0.2769(3) 0.0107(2) 0.3373(2) 0.0098(4) Uani 1 1 d .
C7 C 0.3481(3) 0.3786(2) 0.2894(2) 0.0085(4) Uani 1 1 d .
C8 C -0.1804(3) 0.2451(2) 0.3195(2) 0.0084(4) Uani 1 1 d .
O1 O 0.3844(3) 0.48459(19) 0.21746(17) 0.0188(4) Uani 1 1 d .
O2 O 0.3532(2) 0.36904(16) 0.41924(16) 0.0094(3) Uani 1 1 d .
O3 O 0.0809(3) 0.2957(2) -0.07020(18) 0.0219(4) Uani 1 1 d .
O4 O 0.3225(2) 0.38848(19) -0.06631(17) 0.0146(3) Uani 1 1 d .
O5 O 0.2413(3) -0.10041(19) 0.2969(2) 0.0256(4) Uani 1 1 d .
O6 O 0.4110(2) 0.00493(16) 0.39512(17) 0.0103(3) Uani 1 1 d .
O7 O -0.2477(2) 0.38173(18) 0.35996(19) 0.0170(3) Uani 1 1 d .
O8 O -0.2715(2) 0.14708(17) 0.35756(18) 0.0145(3) Uani 1 1 d .
O9W O 0.4926(2) 0.32601(16) 0.64691(16) 0.0105(3) Uani 1 1 d .
O10W O 0.1822(3) 0.1745(2) 0.66023(18) 0.0185(4) Uani 1 1 d .
O11W O 0.2917(3) 0.7121(2) 0.0276(2) 0.0215(4) Uani 1 1 d .

loop_
_atom_site_aniso_label
_atom_site_aniso_U_11
_atom_site_aniso_U_22
_atom_site_aniso_U_33
_atom_site_aniso_U_23
_atom_site_aniso_U_13
_atom_site_aniso_U_12
Co1 0.00812(19) 0.00547(19) 0.00930(19) 0.00097(11) -0.00233(13) -0.00404(12)
Co2 0.0077(2) 0.0050(2) 0.0096(2) -0.00100(15) -0.00033(16) -0.00296(15)
Co3 0.0139(2) 0.0139(2) 0.0088(2) 0.00419(16) -0.00405(17) -0.01073(17)
C1 0.0082(9) 0.0112(9) 0.0089(9) 0.0006(7) -0.0022(7) -0.0046(7)
C2 0.0059(9) 0.0087(9) 0.0081(9) 0.0015(7) -0.0012(7) -0.0046(7)
C3 0.0062(9) 0.0087(9) 0.0089(9) 0.0011(7) -0.0021(7) -0.0054(7)
C4 0.0083(9) 0.0086(9) 0.0092(9) 0.0019(7) -0.0029(7) -0.0055(7)
C5 0.0070(9) 0.0070(9) 0.0104(9) 0.0017(7) -0.0029(7) -0.0039(7)
C6 0.0101(9) 0.0091(9) 0.0119(9) 0.0014(7) -0.0043(8) -0.0050(8)
C7 0.0064(9) 0.0102(9) 0.0092(9) 0.0004(7) -0.0013(7) -0.0041(7)
C8 0.0065(9) 0.0099(9) 0.0088(9) 0.0017(7) -0.0014(7) -0.0038(7)
O1 0.0346(10) 0.0187(8) 0.0117(7) 0.0053(6) -0.0083(7) -0.0209(8)
O2 0.0128(7) 0.0078(7) 0.0095(7) 0.0010(5) -0.0047(6) -0.0049(6)
O3 0.0181(8) 0.0431(11) 0.0120(8) 0.0006(7) -0.0052(7) -0.0202(8)
O4 0.0152(8) 0.0241(8) 0.0088(7) 0.0032(6) -0.0019(6) -0.0152(7)
O5 0.0320(10) 0.0094(8) 0.0492(12) 0.0020(8) -0.0301(10) -0.0077(7)
O6 0.0125(7) 0.0074(7) 0.0149(7) 0.0022(6) -0.0079(6) -0.0054(6)
O7 0.0113(8) 0.0099(7) 0.0244(9) -0.0033(6) 0.0028(7) -0.0046(6)
O8 0.0105(7) 0.0103(7) 0.0197(8) 0.0008(6) 0.0022(6) -0.0068(6)
O9W 0.0147(7) 0.0080(7) 0.0113(7) 0.0011(5) -0.0050(6) -0.0061(6)
O10W 0.0156(8) 0.0241(9) 0.0146(8) -0.0016(7) 0.0013(6) -0.0111(7)
O11W 0.0143(8) 0.0209(9) 0.0297(10) 0.0034(7) -0.0078(7) -0.0051(7)

loop_
_atom_type_symbol
_atom_type_description
_atom_type_scat_dispersion_real
_atom_type_scat_dispersion_imag
_atom_type_scat_source
C C 0.0040 0.0020 'International Tables Vol C Tables 4.2.6.8 and 6.1.1.4'
H H 0.0000 0.0000 'International Tables Vol C Tables 4.2.6.8 and 6.1.1.4'
O O 0.0130 0.0070 'International Tables Vol C Tables 4.2.6.8 and 6.1.1.4'
Co Co 0.3580 1.0350 'International Tables Vol C Tables 4.2.6.8 and 6.1.1.4'

loop_
_geom_angle_atom_site_label_1
_geom_angle_atom_site_label_2
_geom_angle_atom_site_label_3
_geom_angle
_geom_angle_site_symmetry_1
_geom_angle_site_symmetry_3
O10W Co1 O2 96.82(8) . .
O10W Co1 O6 85.78(7) . .
O2 Co1 O6 105.26(6) . .
O10W Co1 O6 90.82(7) . 2_656
O2 Co1 O6 169.02(6) . 2_656
O6 Co1 O6 83.10(6) . 2_656
O10W Co1 O8 173.52(6) . 1_655
O2 Co1 O8 88.48(7) . 1_655
O6 Co1 O8 89.24(7) . 1_655
O6 Co1 O8 84.47(7) 2_656 1_655
O10W Co1 O9W 91.93(7) . .
O2 Co1 O9W 81.35(6) . .
O6 Co1 O9W 173.21(6) . .
O6 Co1 O9W 90.54(6) 2_656 .
O8 Co1 O9W 92.55(7) 1_655 .
O7 Co2 O7 180.0 1_655 2_566
O7 Co2 O9W 91.99(7) 1_655 .
O7 Co2 O9W 88.01(7) 2_566 .
O7 Co2 O9W 88.01(7) 1_655 2_666
O7 Co2 O9W 91.99(7) 2_566 2_666
O9W Co2 O9W 180.0 . 2_666
O7 Co2 O2 88.89(7) 1_655 .
O7 Co2 O2 91.11(7) 2_566 .
O9W Co2 O2 78.79(6) . .
O9W Co2 O2 101.21(6) 2_666 .
O7 Co2 O2 91.11(7) 1_655 2_666
O7 Co2 O2 88.89(7) 2_566 2_666
O9W Co2 O2 101.21(6) . 2_666
O9W Co2 O2 78.79(6) 2_666 2_666
O2 Co2 O2 180.00(6) . 2_666
O1 Co3 O1 180.0 . 2_665
O1 Co3 O11W 87.61(8) . .
O1 Co3 O11W 92.39(8) 2_665 .
O1 Co3 O11W 92.39(8) . 2_665
O1 Co3 O11W 87.61(8) 2_665 2_665
O11W Co3 O11W 180.0 . 2_665
O1 Co3 O4 82.86(7) . 2_665
O1 Co3 O4 97.14(7) 2_665 2_665
O11W Co3 O4 87.30(7) . 2_665
O11W Co3 O4 92.70(7) 2_665 2_665
O1 Co3 O4 97.14(7) . .
O1 Co3 O4 82.86(7) 2_665 .
O11W Co3 O4 92.70(7) . .
O11W Co3 O4 87.30(7) 2_665 .
O4 Co3 O4 180.00(8) 2_665 .
O3 C1 O4 123.41(19) . .
O3 C1 C2 118.22(18) . .
O4 C1 C2 118.35(18) . .
C1 C2 C3 120.08(17) . .
C1 C2 C4 118.19(17) . .
C3 C2 C4 89.88(14) . .
C8 C3 C2 116.55(17) . .
C8 C3 C5 111.27(16) . .
C2 C3 C5 88.39(14) . .
C7 C4 C5 119.55(17) . .
C7 C4 C2 115.02(17) . .
C5 C4 C2 88.70(14) . .
C6 C5 C4 115.60(17) . .
C6 C5 C3 120.89(17) . .
C4 C5 C3 89.58(15) . .
O5 C6 O6 123.9(2) . .
O5 C6 C5 122.27(19) . .
O6 C6 C5 113.78(17) . .
O1 C7 O2 121.81(19) . .
O1 C7 C4 118.41(18) . .
O2 C7 C4 119.76(17) . .
O8 C8 O7 125.5(2) . .
O8 C8 C3 118.46(18) . .
O7 C8 C3 115.89(18) . .
C7 O1 Co3 131.78(15) . .
C7 O2 Co1 125.88(13) . .
C7 O2 Co2 120.63(13) . .
Co1 O2 Co2 96.55(6) . .
C1 O4 Co3 136.81(14) . .
C6 O6 Co1 128.77(14) . .
C6 O6 Co1 128.36(13) . 2_656
Co1 O6 Co1 96.90(6) . 2_656
C8 O7 Co2 132.63(15) . 1_455
C8 O8 Co1 127.56(14) . 1_455
Co1 O9W Co2 95.84(6) . .

loop_
_geom_bond_atom_site_label_1
_geom_bond_atom_site_label_2
_geom_bond_distance
_geom_bond_site_symmetry_2
Co1 O10W 2.0623(18) .
Co1 O2 2.0756(16) .
Co1 O6 2.0880(16) .
Co1 O6 2.0889(16) 2_656
Co1 O8 2.1039(18) 1_655
Co1 O9W 2.1073(16) .
Co2 O7 1.9908(19) 1_655
Co2 O7 1.9908(19) 2_566
Co2 O9W 2.1441(16) .
Co2 O9W 2.1441(16) 2_666
Co2 O2 2.1517(15) .
Co2 O2 2.1517(15) 2_666
Co3 O1 2.0326(17) .
Co3 O1 2.0326(17) 2_665
Co3 O11W 2.136(2) .
Co3 O11W 2.136(2) 2_665
Co3 O4 2.1424(16) 2_665
Co3 O4 2.1424(16) .
C1 O3 1.251(3) .
C1 O4 1.268(3) .
C1 C2 1.508(3) .
C2 C3 1.549(3) .
C2 C4 1.553(3) .
C3 C8 1.508(3) .
C3 C5 1.561(3) .
C4 C7 1.501(3) .
C4 C5 1.549(3) .
C5 C6 1.506(3) .
C6 O5 1.235(3) .
C6 O6 1.295(3) .
C7 O1 1.239(3) .
C7 O2 1.279(3) .
C8 O8 1.262(3) .
C8 O7 1.259(3) .
O6 Co1 2.0889(16) 2_656
O7 Co2 1.9908(19) 1_455
O8 Co1 2.1039(18) 1_455
